data_6000228
loop_
_publ_author_name
'Serpaggi, F.'
'Ferey, G.'

_publ_section_title
;
 Hybrid organic-inorganic frameworks (MIL-n). Hydrothermal synthesis of a
 series of pillared lanthanide carboxyethylphosphonates and X-ray powder
 ab initio structure determination of MIL-19, Pr[O3P(CH2)(2)CO2]
;
_journal_name_full 'Inorganic Chemistry'
_journal_page_first 4741
_journal_page_last 4744
_journal_paper_doi 10.1021/ic981440i
_journal_volume 38
_journal_year 1999
_chemical_formula_sum 'C3 H4 O5 P Pr'
_space_group_name_H-M_alt 'P 1 21/m 1'
_cell_angle_alpha 90.000
_cell_angle_beta 103.784
_cell_angle_gamma 90.000
_cell_length_a 8.3617
_cell_length_b 7.1899
_cell_length_c 5.4586
_cell_volume 318.72
_cod_database_code 6000228

loop_
_atom_site_label
_atom_site_fract_x
_atom_site_fract_y
_atom_site_fract_z
? ? ? ?
